data_7216838
loop_
_publ_author_name
'Coghlan, Campbell J.'
'Sumby, Christopher J.'
'Doonan, Christian J.'

_publ_section_title
;
 Utilising hinged ligands in MOF synthesis: a covalent linking strategy
 for forming 3D MOFs
;
_journal_issue 28
_journal_name_full CrystEngComm
_journal_page_first 6364
_journal_paper_doi 10.1039/c4ce00181h
_journal_volume 16
_journal_year 2014
_chemical_formula_sum 'C13.5 H16.5 Co0.5 N3 O4.5'
_chemical_formula_weight 322.26
_chemical_name_systematic
; 
 ? 
;
_space_group_IT_number 58
_symmetry_cell_setting orthorhombic
_symmetry_space_group_name_Hall '-P 2 2n'
_symmetry_space_group_name_H-M 'P n n m'
_atom_sites_solution_hydrogens geom
_atom_sites_solution_primary direct
_atom_sites_solution_secondary difmap
_audit_creation_method SHELXL-97
_cell_angle_alpha 90.00
_cell_angle_beta 90.00
_cell_angle_gamma 90.00
_cell_formula_units_Z 8
_cell_length_a 10.0477(3)
_cell_length_b 15.2023(10)
_cell_length_c 22.6589(7)
_cell_measurement_reflns_used 2903
_cell_measurement_temperature 109(2)
_cell_measurement_theta_max 29.1994
_cell_measurement_theta_min 2.4249
_cell_volume 3461.1(3)
_computing_cell_refinement
;
CrysAlisPro, Agilent Technologies,
Version 1.171.35.21 (release 20-01-2012 CrysAlis171 .NET)
(compiled Jan 23 2012,18:06:46)
;
_computing_data_collection
;
CrysAlisPro, Agilent Technologies,
Version 1.171.35.21 (release 20-01-2012 CrysAlis171 .NET)
(compiled Jan 23 2012,18:06:46)
;
_computing_data_reduction
;
CrysAlisPro, Agilent Technologies,
Version 1.171.35.21 (release 20-01-2012 CrysAlis171 .NET)
(compiled Jan 23 2012,18:06:46)
;
_computing_structure_refinement 'SHELXL-97 (Sheldrick, 1997)'
_computing_structure_solution 'SHELXS-97 (Sheldrick, 1990)'
_diffrn_ambient_temperature 109(2)
_diffrn_detector_area_resol_mean 16.1695
_diffrn_measured_fraction_theta_full 0.999
_diffrn_measured_fraction_theta_max 0.999
_diffrn_measurement_details
;
  1 omega  -75.00  -41.00   1.0000  150.0000
omega____ theta____ kappa____ phi______ frames
    -      -19.6276 -179.0000  -60.0000 34

  2 omega  -35.00   48.00   1.0000  150.0000
omega____ theta____ kappa____ phi______ frames
    -      -19.6276   57.0000  -90.0000 83

  3 omega  -85.00  -44.00   1.0000  150.0000
omega____ theta____ kappa____ phi______ frames
    -      -19.6276  -19.0000  120.0000 41

  4 omega  -31.00   67.00   1.0000  150.0000
omega____ theta____ kappa____ phi______ frames
    -       18.8463   19.0000   30.0000 98

;
_diffrn_measurement_device_type 'Xcalibur, Eos'
_diffrn_measurement_method '\w scans'
_diffrn_radiation_monochromator graphite
_diffrn_radiation_source 'Enhance (Mo) X-ray Source'
_diffrn_radiation_type 'Mo K\a'
_diffrn_radiation_wavelength 0.71073
_diffrn_reflns_av_R_equivalents 0.0547
_diffrn_reflns_av_sigmaI/netI 0.0516
_diffrn_reflns_limit_h_max 11
_diffrn_reflns_limit_h_min -11
_diffrn_reflns_limit_k_max 18
_diffrn_reflns_limit_k_min -17
_diffrn_reflns_limit_l_max 26
_diffrn_reflns_limit_l_min -26
_diffrn_reflns_number 13993
_diffrn_reflns_theta_full 25.00
_diffrn_reflns_theta_max 25.00
_diffrn_reflns_theta_min 2.43
_exptl_absorpt_coefficient_mu 0.549
_exptl_absorpt_correction_T_max 1.00000
_exptl_absorpt_correction_T_min 0.93639
_exptl_absorpt_correction_type multi-scan
_exptl_absorpt_process_details
;
CrysAlisPro, Agilent Technologies,
Version 1.171.35.21 (release 20-01-2012 CrysAlis171 .NET)
(compiled Jan 23 2012,18:06:46)
Empirical absorption correction using spherical harmonics,
 implemented in SCALE3 ABSPACK scaling algorithm.
;
_exptl_crystal_colour pink
_exptl_crystal_density_diffrn 1.237
_exptl_crystal_density_method 'not measured'
_exptl_crystal_description cube
_exptl_crystal_F_000 1344
_exptl_crystal_size_max 0.10
_exptl_crystal_size_mid 0.10
_exptl_crystal_size_min 0.10
_platon_squeeze_details
;
;
_refine_diff_density_max 0.847
_refine_diff_density_min -0.403
_refine_diff_density_rms 0.084
_refine_ls_extinction_method none
_refine_ls_goodness_of_fit_ref 1.087
_refine_ls_hydrogen_treatment mixed
_refine_ls_matrix_type full
_refine_ls_number_parameters 166
_refine_ls_number_reflns 3132
_refine_ls_number_restraints 4
_refine_ls_restrained_S_all 1.090
_refine_ls_R_factor_all 0.0755
_refine_ls_R_factor_gt 0.0574
_refine_ls_shift/su_max 0.000
_refine_ls_shift/su_mean 0.000
_refine_ls_structure_factor_coef Fsqd
_refine_ls_weighting_details 'calc w=1/[\s^2^(Fo^2^)+(0.0973P)^2^+3.3688P] where P=(Fo^2^+2Fc^2^)/3'
_refine_ls_weighting_scheme calc
_refine_ls_wR_factor_gt 0.1698
_refine_ls_wR_factor_ref 0.1791
_reflns_number_gt 2418
_reflns_number_total 3132
_reflns_threshold_expression >2sigma(I)
_cod_data_source_file c4ce00181h2.cif
_cod_data_source_block '[Co2(L)(H2O)6].DMF'
_cod_depositor_comments
;
The following automatic conversions were performed:

'_symmetry_cell_setting' value 'Orthorhombic' changed to
'orthorhombic' according to
/usr/data/users/saulius/crontab/automatic-downloads/rss-feeds/RSC/lib/dictionaries/cif_core.dic
dictionary named 'cif_core.dic' version 2.4.2 from 2011-04-26.

Automatic conversion script
Id: cif_fix_values 2281 2013-09-26 08:29:07Z andrius 
;
_cod_original_sg_symbol_H-M Pnnm
_cod_original_formula_sum 'C13.50 H16.50 Co0.50 N3 O4.50'
_cod_database_code 7216838

loop_
_symmetry_equiv_pos_as_xyz
'x, y, z'
'-x, -y, z'
'x+1/2, -y+1/2, -z+1/2'
'-x+1/2, y+1/2, -z+1/2'
'-x, -y, -z'
'x, y, -z'
'-x-1/2, y-1/2, z-1/2'
'x-1/2, -y-1/2, z-1/2'

loop_
_atom_site_label
_atom_site_type_symbol
_atom_site_fract_x
_atom_site_fract_y
_atom_site_fract_z
_atom_site_U_iso_or_equiv
_atom_site_adp_type
_atom_site_occupancy
_atom_site_symmetry_multiplicity
_atom_site_calc_flag
_atom_site_refinement_flags
Co1 Co 0.84292(6) 0.02263(5) 0.0000 0.0175(2) Uani 1 2 d S
O1 O 0.6992(3) 0.2996(2) 0.40102(12) 0.0488(9) Uani 1 1 d .
C1 C 0.6153(4) 0.3172(4) 0.3622(2) 0.0578(16) Uani 1 1 d .
O2 O 0.5378(4) 0.3831(3) 0.36322(17) 0.0897(16) Uani 1 1 d .
C2 C 0.6097(4) 0.2614(4) 0.3071(2) 0.0558(16) Uani 1 1 d .
C3 C 0.6886(5) 0.1920(4) 0.2994(2) 0.0568(14) Uani 1 1 d .
H3 H 0.7475 0.1751 0.3302 0.068 Uiso 1 1 calc R
N4 N 0.5736(2) 0.07867(19) 0.05333(11) 0.0179(6) Uani 1 1 d .
C4 C 0.6867(5) 0.1437(4) 0.2475(2) 0.0573(14) Uani 1 1 d .
H4 H 0.7430 0.0938 0.2437 0.069 Uiso 1 1 calc R
N5 N 0.6983(3) 0.0489(2) 0.06621(12) 0.0203(7) Uani 1 1 d .
C5 C 0.6059(4) 0.1663(3) 0.20190(19) 0.0435(12) Uani 1 1 d .
C6 C 0.5194(8) 0.2314(7) 0.2120(3) 0.158(5) Uani 1 1 d .
H6 H 0.4551 0.2452 0.1827 0.190 Uiso 1 1 calc R
C7 C 0.5210(8) 0.2794(7) 0.2642(3) 0.165(5) Uani 1 1 d .
H7 H 0.4586 0.3256 0.2698 0.198 Uiso 1 1 calc R
C8 C 0.6120(3) 0.1215(3) 0.14445(16) 0.0297(9) Uani 1 1 d .
C9 C 0.7207(3) 0.0756(3) 0.12087(14) 0.0249(8) Uani 1 1 d .
H9 H 0.8012 0.0649 0.1417 0.030 Uiso 1 1 calc R
C10 C 0.5195(3) 0.1215(3) 0.09954(16) 0.0286(9) Uani 1 1 d .
H10 H 0.4333 0.1470 0.1009 0.034 Uiso 1 1 calc R
C11 C 0.5072(4) 0.0511(3) 0.0000 0.0159(10) Uani 1 2 d S
H11 H 0.4159 0.0772 0.0000 0.019 Uiso 1 2 calc SR
O13 O 1.0000 0.0000 0.06095(14) 0.0203(8) Uani 1 2 d SD
H13A H 1.017(4) 0.0522(17) 0.0801(17) 0.031 Uiso 1 1 d D
O14 O 0.7933(3) -0.1090(2) 0.0000 0.0205(8) Uani 1 2 d SD
H14A H 0.810(4) -0.136(2) -0.0336(11) 0.031 Uiso 1 1 d D
O12 O 0.8953(4) 0.1548(3) 0.0000 0.0364(10) Uani 1 2 d SD
H12A H 0.875(4) 0.1977(19) -0.0309(4) 0.055 Uiso 1 1 d D

loop_
_atom_site_aniso_label
_atom_site_aniso_U_11
_atom_site_aniso_U_22
_atom_site_aniso_U_33
_atom_site_aniso_U_23
_atom_site_aniso_U_13
_atom_site_aniso_U_12
Co1 0.0144(4) 0.0264(4) 0.0117(4) 0.000 0.000 0.0016(3)
O1 0.0442(17) 0.074(2) 0.0279(16) -0.0251(16) -0.0059(14) 0.0013(16)
C1 0.024(2) 0.101(5) 0.049(3) -0.042(3) -0.003(2) 0.008(2)
O2 0.059(2) 0.140(4) 0.070(3) -0.080(3) -0.029(2) 0.046(3)
C2 0.026(2) 0.103(4) 0.039(3) -0.044(3) -0.0085(19) 0.017(2)
C3 0.055(3) 0.081(4) 0.034(3) -0.024(3) -0.011(2) 0.009(3)
N4 0.0132(13) 0.0277(17) 0.0126(14) -0.0040(13) 0.0008(11) 0.0006(11)
C4 0.067(3) 0.071(4) 0.034(3) -0.023(3) -0.005(2) 0.026(3)
N5 0.0138(13) 0.0316(18) 0.0153(14) -0.0055(13) -0.0009(11) 0.0015(12)
C5 0.0215(19) 0.073(3) 0.036(2) -0.030(2) -0.0037(17) 0.010(2)
C6 0.122(6) 0.249(11) 0.103(5) -0.137(7) -0.085(5) 0.142(7)
C7 0.135(6) 0.247(11) 0.112(6) -0.144(7) -0.090(5) 0.148(7)
C8 0.0189(17) 0.051(3) 0.0193(19) -0.0136(18) 0.0006(14) 0.0039(17)
C9 0.0214(17) 0.038(2) 0.0154(17) -0.0053(17) -0.0016(14) 0.0035(16)
C10 0.0159(17) 0.045(3) 0.025(2) -0.0136(19) 0.0021(14) 0.0054(16)
C11 0.013(2) 0.023(3) 0.011(2) 0.000 0.000 0.0045(18)
O13 0.0170(16) 0.032(2) 0.0118(16) 0.000 0.000 0.0000(15)
O14 0.0200(16) 0.030(2) 0.0117(17) 0.000 0.000 0.0018(15)
O12 0.035(2) 0.032(2) 0.042(2) 0.000 0.000 0.0009(18)

loop_
_atom_type_symbol
_atom_type_description
_atom_type_scat_dispersion_real
_atom_type_scat_dispersion_imag
_atom_type_scat_source
C C 0.0033 0.0016 'International Tables Vol C Tables 4.2.6.8 and 6.1.1.4'
H H 0.0000 0.0000 'International Tables Vol C Tables 4.2.6.8 and 6.1.1.4'
Co Co 0.3494 0.9721 'International Tables Vol C Tables 4.2.6.8 and 6.1.1.4'
N N 0.0061 0.0033 'International Tables Vol C Tables 4.2.6.8 and 6.1.1.4'
O O 0.0106 0.0060 'International Tables Vol C Tables 4.2.6.8 and 6.1.1.4'

loop_
_geom_angle_atom_site_label_1
_geom_angle_atom_site_label_2
_geom_angle_atom_site_label_3
_geom_angle
_geom_angle_site_symmetry_1
_geom_angle_site_symmetry_3
O14 Co1 O12 179.30(14) . .
O14 Co1 O13 91.28(7) . .
O12 Co1 O13 88.19(8) . .
O14 Co1 O13 91.28(7) . 5_755
O12 Co1 O13 88.19(8) . 5_755
O13 Co1 O13 81.06(13) . 5_755
O14 Co1 N5 90.98(10) . 6
O12 Co1 N5 89.52(11) . 6
O13 Co1 N5 175.11(9) . 6
O13 Co1 N5 94.55(10) 5_755 6
O14 Co1 N5 90.98(10) . .
O12 Co1 N5 89.52(11) . .
O13 Co1 N5 94.55(10) . .
O13 Co1 N5 175.11(9) 5_755 .
N5 Co1 N5 89.75(15) 6 .
O1 C1 O2 124.9(4) . .
O1 C1 C2 119.2(4) . .
O2 C1 C2 115.7(4) . .
C3 C2 C7 117.5(5) . .
C3 C2 C1 122.0(4) . .
C7 C2 C1 120.5(5) . .
C2 C3 C4 121.4(5) . .
C2 C3 H3 119.3 . .
C4 C3 H3 119.3 . .
C10 N4 N5 111.4(3) . .
C10 N4 C11 127.2(3) . .
N5 N4 C11 120.5(3) . .
C5 C4 C3 121.3(5) . .
C5 C4 H4 119.3 . .
C3 C4 H4 119.3 . .
C9 N5 N4 104.8(3) . .
C9 N5 Co1 127.0(2) . .
N4 N5 Co1 122.6(2) . .
C6 C5 C4 116.5(4) . .
C6 C5 C8 121.5(4) . .
C4 C5 C8 122.1(4) . .
C5 C6 C7 121.8(5) . .
C5 C6 H6 119.1 . .
C7 C6 H6 119.1 . .
C2 C7 C6 121.0(6) . .
C2 C7 H7 119.5 . .
C6 C7 H7 119.5 . .
C10 C8 C9 104.1(3) . .
C10 C8 C5 128.7(3) . .
C9 C8 C5 126.9(3) . .
N5 C9 C8 112.1(3) . .
N5 C9 H9 123.9 . .
C8 C9 H9 123.9 . .
N4 C10 C8 107.6(3) . .
N4 C10 H10 126.2 . .
C8 C10 H10 126.2 . .
N4 C11 N4 113.8(4) . 6
N4 C11 C11 109.4(3) . 5_655
N4 C11 C11 109.4(3) 6 5_655
N4 C11 H11 108.0 . .
N4 C11 H11 108.0 6 .
C11 C11 H11 108.0 5_655 .
Co1 O13 Co1 98.94(13) . 5_755
Co1 O13 H13A 108(2) . .
Co1 O13 H13A 108(2) 5_755 .
Co1 O14 H14A 114(3) . .
Co1 O12 H12A 126(2) . .

loop_
_geom_bond_atom_site_label_1
_geom_bond_atom_site_label_2
_geom_bond_distance
_geom_bond_site_symmetry_2
Co1 O14 2.063(4) .
Co1 O12 2.077(4) .
Co1 O13 2.125(2) .
Co1 O13 2.125(2) 5_755
Co1 N5 2.126(3) 6
Co1 N5 2.126(3) .
O1 C1 1.247(6) .
C1 O2 1.270(6) .
C1 C2 1.512(6) .
C2 C3 1.332(7) .
C2 C7 1.345(7) .
C3 C4 1.388(6) .
C3 H3 0.9500 .
N4 C10 1.347(4) .
N4 N5 1.364(4) .
N4 C11 1.443(3) .
C4 C5 1.357(6) .
C4 H4 0.9500 .
N5 C9 1.323(4) .
C5 C6 1.337(7) .
C5 C8 1.471(5) .
C6 C7 1.390(8) .
C6 H6 0.9500 .
C7 H7 0.9500 .
C8 C10 1.378(5) .
C8 C9 1.402(5) .
C9 H9 0.9500 .
C10 H10 0.9500 .
C11 N4 1.443(3) 6
C11 C11 1.561(10) 5_655
C11 H11 1.0000 .
O13 Co1 2.125(2) 5_755
O13 H13A 0.921(18) .
O14 H14A 0.878(18) .
O12 H12A 0.979(18) .

loop_
_geom_torsion_atom_site_label_1
_geom_torsion_atom_site_label_2
_geom_torsion_atom_site_label_3
_geom_torsion_atom_site_label_4
_geom_torsion
_geom_torsion_site_symmetry_1
_geom_torsion_site_symmetry_4
O1 C1 C2 C3 2.4(9) . .
O2 C1 C2 C3 177.8(6) . .
O1 C1 C2 C7 -179.3(8) . .
O2 C1 C2 C7 -3.9(10) . .
C7 C2 C3 C4 4.6(11) . .
C1 C2 C3 C4 -177.0(5) . .
C2 C3 C4 C5 1.2(9) . .
C10 N4 N5 C9 -1.1(4) . .
C11 N4 N5 C9 -171.0(3) . .
C10 N4 N5 Co1 -156.3(3) . .
C11 N4 N5 Co1 33.8(4) . .
O14 Co1 N5 C9 114.3(3) . .
O12 Co1 N5 C9 -65.2(3) . .
O13 Co1 N5 C9 23.0(3) . .
O13 Co1 N5 C9 -3.1(13) 5_755 .
N5 Co1 N5 C9 -154.7(3) 6 .
O14 Co1 N5 N4 -96.2(3) . .
O12 Co1 N5 N4 84.3(3) . .
O13 Co1 N5 N4 172.4(2) . .
O13 Co1 N5 N4 146.3(9) 5_755 .
N5 Co1 N5 N4 -5.2(3) 6 .
C3 C4 C5 C6 -6.7(10) . .
C3 C4 C5 C8 173.8(5) . .
C4 C5 C6 C7 6.4(15) . .
C8 C5 C6 C7 -174.1(9) . .
C3 C2 C7 C6 -5.0(15) . .
C1 C2 C7 C6 176.7(9) . .
C5 C6 C7 C2 -0.6(18) . .
C6 C5 C8 C10 -16.4(10) . .
C4 C5 C8 C10 163.1(5) . .
C6 C5 C8 C9 156.8(7) . .
C4 C5 C8 C9 -23.7(8) . .
N4 N5 C9 C8 0.8(4) . .
Co1 N5 C9 C8 154.6(3) . .
C10 C8 C9 N5 -0.3(5) . .
C5 C8 C9 N5 -174.8(4) . .
N5 N4 C10 C8 1.0(4) . .
C11 N4 C10 C8 170.1(4) . .
C9 C8 C10 N4 -0.4(5) . .
C5 C8 C10 N4 174.0(4) . .
C10 N4 C11 N4 128.5(4) . 6
N5 N4 C11 N4 -63.3(5) . 6
C10 N4 C11 C11 -108.8(5) . 5_655
N5 N4 C11 C11 59.4(5) . 5_655
O14 Co1 O13 Co1 91.09(6) . 5_755
O12 Co1 O13 Co1 -88.45(7) . 5_755
O13 Co1 O13 Co1 0.0 5_755 5_755
N5 Co1 O13 Co1 -26.4(11) 6 5_755
N5 Co1 O13 Co1 -177.82(9) . 5_755

loop_
_platon_squeeze_void_nr
_platon_squeeze_void_average_x
_platon_squeeze_void_average_y
_platon_squeeze_void_average_z
_platon_squeeze_void_volume
_platon_squeeze_void_count_electrons
_platon_squeeze_void_content
1 -0.023 0.000 0.500 840 132 ' '
2 -0.031 0.500 0.000 840 132 ' '
